data_2201062
loop_
_publ_author_name
'Gilardi, Richard'
'Tang, Datong'
'Eaton, Philip E.'

_publ_section_title <i>cis,syn,cis</i>-2,3,4,8,9-Pentachloro-1,5,7,7-tetramethoxytricyclo[4.3.0.0^2,5^]nona-3,8-diene
_journal_issue 6
_journal_name_full 'Acta Crystallographica Section E'
_journal_page_first o615
_journal_page_last o617
_journal_paper_doi 10.1107/S1600536802007705
_journal_volume 58
_journal_year 2002
_chemical_formula_iupac 'C13 H13 Cl5 O4'
_chemical_formula_moiety 'C13 H13 Cl5 O4'
_chemical_formula_sum 'C13 H13 Cl5 O4'
_chemical_formula_weight 410.48
_chemical_name_common none
_chemical_name_systematic
;
cis,syn,cis-2,3,4,8,9-Pentachloro-1,5,7,7-tetramethoxy-
tricyclo[4.3.0.0^2,5^]nona-3,8-diene
;
_space_group_IT_number 14
_symmetry_cell_setting monoclinic
_symmetry_space_group_name_Hall '-P 2yn'
_symmetry_space_group_name_H-M 'P 1 21/n 1'
_atom_sites_solution_hydrogens difmap
_atom_sites_solution_primary direct
_atom_sites_solution_secondary direct
_cell_angle_alpha 90.00
_cell_angle_beta 91.91(2)
_cell_angle_gamma 90.00
_cell_formula_units_Z 4
_cell_length_a 7.390(2)
_cell_length_b 14.878(4)
_cell_length_c 15.635(5)
_cell_measurement_reflns_used 36
_cell_measurement_temperature 294(2)
_cell_measurement_theta_max 17.80
_cell_measurement_theta_min 5.49
_cell_volume 1718.1(9)
_computing_cell_refinement XSCANS
_computing_data_collection 'XSCANS (Siemens, 1994)'
_computing_data_reduction 'SHELXTL (Bruker, 2001)'
_computing_molecular_graphics SHELXTL
_computing_publication_material SHELXTL
_computing_structure_refinement 'SHELXL97 (Sheldrick, 1997) in SHELXTL'
_computing_structure_solution 'SHELXS97 (Sheldrick, 1990)'
_diffrn_ambient_temperature 294(2)
_diffrn_measured_fraction_theta_full 1.000
_diffrn_measured_fraction_theta_max 1.000
_diffrn_measurement_device_type 'Bruker P4'
_diffrn_measurement_method 2\q/\w
_diffrn_radiation_monochromator graphite
_diffrn_radiation_source 'fine-focus sealed tube'
_diffrn_radiation_type MoK\a
_diffrn_radiation_wavelength 0.71073
_diffrn_reflns_av_R_equivalents 0.0000
_diffrn_reflns_av_sigmaI/netI 0.0280
_diffrn_reflns_limit_h_max 9
_diffrn_reflns_limit_h_min -9
_diffrn_reflns_limit_k_max 18
_diffrn_reflns_limit_k_min 0
_diffrn_reflns_limit_l_max 19
_diffrn_reflns_limit_l_min 0
_diffrn_reflns_number 3371
_diffrn_reflns_theta_full 26.00
_diffrn_reflns_theta_max 26.00
_diffrn_reflns_theta_min 1.89
_diffrn_standards_decay_% 4.0
_diffrn_standards_interval_count 97
_diffrn_standards_number 3
_exptl_absorpt_coefficient_mu 0.856
_exptl_absorpt_correction_T_max 0.8256
_exptl_absorpt_correction_T_min 0.8071
_exptl_absorpt_correction_type integration
_exptl_absorpt_process_details '(Wuensch & Prewitt, 1965)'
_exptl_crystal_colour colorless
_exptl_crystal_density_diffrn 1.587
_exptl_crystal_density_meas ?
_exptl_crystal_density_method 'not measured'
_exptl_crystal_description 'truncated octahedron'
_exptl_crystal_F_000 832
_exptl_crystal_size_max .50
_exptl_crystal_size_mid .44
_exptl_crystal_size_min .16
_refine_diff_density_max 0.248
_refine_diff_density_min -0.231
_refine_ls_extinction_method none
_refine_ls_goodness_of_fit_ref 1.024
_refine_ls_hydrogen_treatment constr
_refine_ls_matrix_type full
_refine_ls_number_parameters 203
_refine_ls_number_reflns 3371
_refine_ls_number_restraints 0
_refine_ls_restrained_S_all 1.024
_refine_ls_R_factor_all 0.0539
_refine_ls_R_factor_gt 0.0370
_refine_ls_shift/su_max 0.001
_refine_ls_shift/su_mean 0.000
_refine_ls_structure_factor_coef Fsqd
_refine_ls_weighting_details 'calc w = 1/[\s^2^(Fo^2^)+(0.0371P)^2^+0.9092P] where P = (Fo^2^+2Fc^2^)/3'
_refine_ls_weighting_scheme calc
_refine_ls_wR_factor_gt 0.0837
_refine_ls_wR_factor_ref 0.0920
_reflns_number_gt 2609
_reflns_number_total 3371
_reflns_threshold_expression I>2\s(I)
_cod_data_source_file cf6169.cif
_cod_data_source_block 2
_cod_depositor_comments
;
The following automatic conversions were performed:

'_chemical_melting_point' value 'not measured' was changed to '?' -
the value is undefined or not given.

Automatic conversion script
Id: cif_fix_values 1715 2011-07-08 13:25:40Z adriana 

The following automatic conversions were performed:

'_exptl_crystal_density_meas' value 'not measured' was changed to '?'
- the value is perceived as not measured.

Automatic conversion script
Id: cif_fix_values 3008 2015-01-20 13:52:24Z robertas 
;
_cod_original_cell_volume 1718.1(15)
_cod_original_sg_symbol_H-M 'P 21/n'
_cod_database_code 2201062
_cod_database_fobs_code 2201062

loop_
_symmetry_equiv_pos_as_xyz
'x, y, z'
'-x+1/2, y+1/2, -z+1/2'
'-x, -y, -z'
'x-1/2, -y-1/2, z-1/2'

loop_
_atom_site_label
_atom_site_fract_x
_atom_site_fract_y
_atom_site_fract_z
_atom_site_U_iso_or_equiv
_atom_site_adp_type
_atom_site_calc_flag
_atom_site_refinement_flags
_atom_site_occupancy
_atom_site_disorder_assembly
_atom_site_disorder_group
_atom_site_type_symbol
Cl9 0.58738(9) 0.43752(4) 0.67020(5) 0.05135(18) Uani d . 1 . . Cl
Cl1 0.45659(9) 0.29312(5) 0.81678(4) 0.05333(19) Uani d . 1 . . Cl
Cl3 0.18248(12) 0.04845(5) 0.68486(5) 0.0693(2) Uani d . 1 . . Cl
Cl4 0.67040(11) 0.11064(6) 0.70474(5) 0.0768(3) Uani d . 1 . . Cl
Cl5 0.65016(11) 0.18902(6) 0.48691(6) 0.0746(3) Uani d . 1 . . Cl
O8B 0.4122(2) 0.36244(11) 0.50604(10) 0.0435(4) Uani d . 1 . . O
O8A 0.1609(2) 0.42311(11) 0.57072(11) 0.0463(4) Uani d . 1 . . O
O2 0.0747(2) 0.22921(13) 0.73194(12) 0.0528(5) Uani d . 1 . . O
O6 0.1739(3) 0.13977(12) 0.49045(11) 0.0536(5) Uani d . 1 . . O
C8 0.2977(3) 0.35758(15) 0.57487(14) 0.0361(5) Uani d . 1 . . C
C9 0.4147(3) 0.36189(15) 0.65725(14) 0.0349(5) Uani d . 1 . . C
C1 0.3676(3) 0.30176(16) 0.71445(13) 0.0360(5) Uani d . 1 . . C
C2 0.2252(3) 0.23812(16) 0.68127(14) 0.0376(5) Uani d . 1 . . C
C7 0.1992(3) 0.26772(15) 0.58574(14) 0.0366(5) Uani d . 1 . . C
H7A 0.0707 0.2726 0.5689 0.044 Uiso calc R 1 . . H
C6 0.2811(3) 0.17807(16) 0.55458(15) 0.0388(5) Uani d . 1 . . C
C8A 0.2182(4) 0.51533(17) 0.5670(2) 0.0590(7) Uani d . 1 . . C
H8AA 0.1229 0.5511 0.5414 0.089 Uiso calc R 1 . . H
H8AB 0.3240 0.5197 0.5333 0.089 Uiso calc R 1 . . H
H8AC 0.2459 0.5367 0.6239 0.089 Uiso calc R 1 . . H
C5 0.4856(3) 0.16610(16) 0.55752(17) 0.0440(6) Uani d . 1 . . C
C4 0.4940(3) 0.13632(16) 0.63690(16) 0.0433(6) Uani d . 1 . . C
C3 0.2959(3) 0.14391(16) 0.65065(15) 0.0398(5) Uani d . 1 . . C
C8B 0.3220(4) 0.3510(2) 0.42394(16) 0.0601(8) Uani d . 1 . . C
H8BA 0.4097 0.3521 0.3800 0.090 Uiso calc R 1 . . H
H8BB 0.2365 0.3989 0.4145 0.090 Uiso calc R 1 . . H
H8BC 0.2596 0.2944 0.4225 0.090 Uiso calc R 1 . . H
C6A 0.2326(5) 0.0549(2) 0.4593(2) 0.0740(10) Uani d . 1 . . C
H6AA 0.1507 0.0349 0.4143 0.111 Uiso calc R 1 . . H
H6AB 0.2348 0.0119 0.5051 0.111 Uiso calc R 1 . . H
H6AC 0.3520 0.0609 0.4375 0.111 Uiso calc R 1 . . H
C2A -0.0212(4) 0.3109(2) 0.7433(2) 0.0751(10) Uani d . 1 . . C
H2AA -0.1280 0.2994 0.7748 0.113 Uiso calc R 1 . . H
H2AB -0.0550 0.3358 0.6885 0.113 Uiso calc R 1 . . H
H2AC 0.0548 0.3528 0.7745 0.113 Uiso calc R 1 . . H

loop_
_atom_site_aniso_label
_atom_site_aniso_U_11
_atom_site_aniso_U_22
_atom_site_aniso_U_33
_atom_site_aniso_U_12
_atom_site_aniso_U_13
_atom_site_aniso_U_23
Cl9 0.0452(3) 0.0460(4) 0.0621(4) -0.0090(3) -0.0098(3) -0.0045(3)
Cl1 0.0570(4) 0.0721(5) 0.0303(3) 0.0087(3) -0.0071(3) -0.0010(3)
Cl3 0.0817(5) 0.0531(4) 0.0729(5) -0.0183(4) 0.0002(4) 0.0222(4)
Cl4 0.0629(5) 0.0949(6) 0.0705(5) 0.0337(4) -0.0278(4) -0.0189(4)
Cl5 0.0679(5) 0.0767(5) 0.0813(6) 0.0070(4) 0.0342(4) 0.0045(4)
O8B 0.0518(10) 0.0467(10) 0.0321(9) -0.0085(8) 0.0028(7) 0.0024(7)
O8A 0.0426(9) 0.0397(9) 0.0560(11) 0.0042(7) -0.0085(8) 0.0072(8)
O2 0.0384(10) 0.0650(12) 0.0559(11) 0.0012(8) 0.0140(8) 0.0152(9)
O6 0.0651(12) 0.0441(10) 0.0501(11) -0.0027(9) -0.0214(9) -0.0043(8)
C8 0.0362(12) 0.0383(12) 0.0333(12) 0.0011(10) -0.0041(9) 0.0020(10)
C9 0.0311(11) 0.0372(12) 0.0362(12) 0.0015(9) -0.0028(9) -0.0062(10)
C1 0.0338(11) 0.0469(13) 0.0269(11) 0.0064(10) -0.0021(9) -0.0011(10)
C2 0.0320(12) 0.0453(13) 0.0354(12) 0.0004(10) 0.0008(9) 0.0067(10)
C7 0.0309(12) 0.0407(13) 0.0377(12) -0.0008(10) -0.0062(9) 0.0053(10)
C6 0.0417(13) 0.0372(12) 0.0368(13) -0.0049(10) -0.0071(10) 0.0023(10)
C8A 0.0664(19) 0.0394(15) 0.0698(19) 0.0083(13) -0.0174(15) 0.0039(13)
C5 0.0437(14) 0.0400(13) 0.0487(15) 0.0000(11) 0.0064(11) -0.0044(11)
C4 0.0438(14) 0.0401(13) 0.0453(14) 0.0072(11) -0.0076(11) -0.0051(11)
C3 0.0407(13) 0.0392(13) 0.0391(13) -0.0036(10) -0.0048(10) 0.0101(10)
C8B 0.088(2) 0.0576(17) 0.0345(14) -0.0144(16) -0.0066(14) 0.0051(12)
C6A 0.097(3) 0.0507(18) 0.073(2) -0.0043(17) -0.0237(19) -0.0157(16)
C2A 0.0550(18) 0.085(2) 0.087(2) 0.0233(17) 0.0288(17) 0.0143(19)

loop_
_atom_type_symbol
_atom_type_description
_atom_type_scat_dispersion_real
_atom_type_scat_dispersion_imag
_atom_type_scat_source
C C 0.0033 0.0016 'International Tables Vol C Tables 4.2.6.8 and 6.1.1.4'
H H 0.0000 0.0000 'International Tables Vol C Tables 4.2.6.8 and 6.1.1.4'
O O 0.0106 0.0060 'International Tables Vol C Tables 4.2.6.8 and 6.1.1.4'
Cl Cl 0.1484 0.1585 'International Tables Vol C Tables 4.2.6.8 and 6.1.1.4'

loop_
_geom_angle_atom_site_label_1
_geom_angle_atom_site_label_2
_geom_angle_atom_site_label_3
_geom_angle
C8 O8B C8B 114.15(19)
C8 O8A C8A 116.85(19)
C2 O2 C2A 113.6(2)
C6 O6 C6A 116.1(2)
O8B C8 O8A 112.52(18)
O8B C8 C9 107.93(18)
O8A C8 C9 113.33(18)
O8B C8 C7 115.68(19)
O8A C8 C7 105.45(18)
C9 C8 C7 101.56(17)
C1 C9 C8 112.8(2)
C1 C9 Cl9 125.39(18)
C8 C9 Cl9 121.79(17)
C9 C1 C2 113.12(19)
C9 C1 Cl1 125.55(19)
C2 C1 Cl1 121.33(17)
O2 C2 C1 115.4(2)
O2 C2 C7 119.68(19)
C1 C2 C7 102.46(18)
O2 C2 C3 111.55(19)
C1 C2 C3 115.60(18)
C7 C2 C3 89.53(17)
C8 C7 C6 121.56(19)
C8 C7 C2 107.92(18)
C6 C7 C2 91.20(17)
C8 C7 H7A 111.4
C6 C7 H7A 111.4
C2 C7 H7A 111.4
O6 C6 C5 121.3(2)
O6 C6 C7 111.29(19)
C5 C6 C7 119.29(19)
O6 C6 C3 125.1(2)
C5 C6 C3 84.07(17)
C7 C6 C3 89.62(17)
O8A C8A H8AA 109.5
O8A C8A H8AB 109.5
H8AA C8A H8AB 109.5
O8A C8A H8AC 109.5
H8AA C8A H8AC 109.5
H8AB C8A H8AC 109.5
C4 C5 C6 94.8(2)
C4 C5 Cl5 131.7(2)
C6 C5 Cl5 133.38(19)
C5 C4 C3 95.4(2)
C5 C4 Cl4 132.5(2)
C3 C4 Cl4 131.65(19)
C4 C3 C2 116.6(2)
C4 C3 C6 85.69(18)
C2 C3 C6 89.41(17)
C4 C3 Cl3 117.86(18)
C2 C3 Cl3 117.64(17)
C6 C3 Cl3 122.22(17)
O8B C8B H8BA 109.5
O8B C8B H8BB 109.5
H8BA C8B H8BB 109.5
O8B C8B H8BC 109.5
H8BA C8B H8BC 109.5
H8BB C8B H8BC 109.5
O6 C6A H6AA 109.5
O6 C6A H6AB 109.5
H6AA C6A H6AB 109.5
O6 C6A H6AC 109.5
H6AA C6A H6AC 109.5
H6AB C6A H6AC 109.5
O2 C2A H2AA 109.5
O2 C2A H2AB 109.5
H2AA C2A H2AB 109.5
O2 C2A H2AC 109.5
H2AA C2A H2AC 109.5
H2AB C2A H2AC 109.5

loop_
_geom_bond_atom_site_label_1
_geom_bond_atom_site_label_2
_geom_bond_site_symmetry_2
_geom_bond_distance
_geom_bond_publ_flag
Cl9 C9 . 1.708(2) ?
Cl1 C1 . 1.714(2) ?
Cl3 C3 . 1.742(2) ?
Cl4 C4 . 1.696(2) ?
Cl5 C5 . 1.704(3) ?
O8B C8 . 1.393(3) ?
O8B C8B . 1.436(3) ?
O8A C8 . 1.405(3) ?
O8A C8A . 1.438(3) ?
O2 C2 . 1.393(3) ?
O2 C2A . 1.421(3) ?
O6 C6 . 1.380(3) ?
O6 C6A . 1.426(3) ?
C8 C9 . 1.529(3) ?
C8 C7 . 1.534(3) ?
C9 C1 . 1.320(3) ?
C1 C2 . 1.495(3) ?
C2 C7 . 1.563(3) ?
C2 C3 . 1.576(3) ?
C7 C6 . 1.550(3) ?
C7 H7A . 0.9800 ?
C6 C5 . 1.520(3) ?
C6 C3 . 1.586(3) ?
C8A H8AA . 0.960 ?
C8A H8AB . 0.960 ?
C8A H8AC . 0.960 ?
C5 C4 . 1.317(4) ?
C4 C3 . 1.491(3) ?
C8B H8BA . 0.960 ?
C8B H8BB . 0.960 ?
C8B H8BC . 0.960 ?
C6A H6AA . 0.960 ?
C6A H6AB . 0.960 ?
C6A H6AC . 0.960 ?
C2A H2AA . 0.960 ?
C2A H2AB . 0.960 ?
C2A H2AC . 0.960 ?
